data_2224974
loop_
_publ_author_name
'Wardell, Solange M. S. V.'
'de Lima, Geraldo M.'
'Tiekink, Edward R. T.'
'Wardell, James L.'

_publ_section_title 5-{[(<i>E</i>)-2-(4-Iodophenyl)hydrazinylidene]methyl}thiophene-2-carbaldehyde
_journal_coeditor_code HB5284
_journal_issue 2
_journal_name_full 'Acta Crystallographica Section E'
_journal_page_first o271
_journal_page_last o272
_journal_paper_doi 10.1107/S1600536809055172
_journal_volume 66
_journal_year 2010
_chemical_formula_iupac 'C12 H9 I N2 O S'
_chemical_formula_moiety 'C12 H9 I N2 O S'
_chemical_formula_sum 'C12 H9 I N2 O S'
_chemical_formula_weight 356.17
_chemical_name_systematic 5-{[(<i>E</i>)-2-(4-Iodophenyl)hydrazinylidene]methyl}thiophene-2-carbaldehyde
_space_group_IT_number 61
_symmetry_cell_setting orthorhombic
_symmetry_space_group_name_Hall '-P 2ac 2ab'
_symmetry_space_group_name_H-M 'P b c a'
_atom_sites_solution_hydrogens geom
_atom_sites_solution_primary direct
_atom_sites_solution_secondary difmap
_audit_creation_method SHELXL-97
_cell_angle_alpha 90
_cell_angle_beta 90
_cell_angle_gamma 90
_cell_formula_units_Z 8
_cell_length_a 6.9291(9)
_cell_length_b 11.7602(10)
_cell_length_c 30.958(4)
_cell_measurement_reflns_used 16555
_cell_measurement_temperature 120(2)
_cell_measurement_theta_max 27.5
_cell_measurement_theta_min 2.9
_cell_volume 2522.7(5)
_computing_cell_refinement 'DENZO (Otwinowski & Minor, 1997) and COLLECT (Hooft, 1998)'
_computing_data_collection 'COLLECT (Hooft, 1998)'
_computing_data_reduction 'DENZO (Otwinowski & Minor, 1997) and COLLECT (Hooft, 1998)'
_computing_molecular_graphics 'ORTEP-3 (Farrugia, 1997) and DIAMOND (Brandenburg, 2006)'
_computing_publication_material 'publCIF (Westrip, 2010)'
_computing_structure_refinement 'SHELXL97 (Sheldrick, 2008)'
_computing_structure_solution 'SHELXS97 (Sheldrick, 2008)'
_diffrn_ambient_temperature 120(2)
_diffrn_detector_area_resol_mean 9.091
_diffrn_measured_fraction_theta_full 0.998
_diffrn_measured_fraction_theta_max 0.998
_diffrn_measurement_device_type 'Nonius KappaCCD'
_diffrn_measurement_method '\f and \w scans'
_diffrn_radiation_monochromator '10 cm confocal mirrors'
_diffrn_radiation_source 'Enraf Nonius FR591 rotating anode'
_diffrn_radiation_type MoK\a
_diffrn_radiation_wavelength 0.71073
_diffrn_reflns_av_R_equivalents 0.095
_diffrn_reflns_av_sigmaI/netI 0.064
_diffrn_reflns_limit_h_max 8
_diffrn_reflns_limit_h_min -8
_diffrn_reflns_limit_k_max 14
_diffrn_reflns_limit_k_min -14
_diffrn_reflns_limit_l_max 37
_diffrn_reflns_limit_l_min -38
_diffrn_reflns_number 15735
_diffrn_reflns_theta_full 26.5
_diffrn_reflns_theta_max 26.5
_diffrn_reflns_theta_min 3.2
_diffrn_standards_decay_% 0
_diffrn_standards_number 0
_exptl_absorpt_coefficient_mu 2.688
_exptl_absorpt_correction_T_max 0.746
_exptl_absorpt_correction_T_min 0.616
_exptl_absorpt_correction_type multi-scan
_exptl_absorpt_process_details '(SADABS; Sheldrick, 2007)'
_exptl_crystal_colour colourless
_exptl_crystal_density_diffrn 1.876
_exptl_crystal_density_method 'not measured'
_exptl_crystal_description prism
_exptl_crystal_F_000 1376
_exptl_crystal_size_max 0.16
_exptl_crystal_size_mid 0.08
_exptl_crystal_size_min 0.05
_refine_diff_density_max 1.08
_refine_diff_density_min -0.60
_refine_ls_extinction_method none
_refine_ls_goodness_of_fit_ref 1.04
_refine_ls_hydrogen_treatment mixed
_refine_ls_matrix_type full
_refine_ls_number_parameters 157
_refine_ls_number_reflns 2614
_refine_ls_number_restraints 1
_refine_ls_restrained_S_all 1.04
_refine_ls_R_factor_all 0.107
_refine_ls_R_factor_gt 0.058
_refine_ls_shift/su_max 0.001
_refine_ls_shift/su_mean 0.000
_refine_ls_structure_factor_coef Fsqd
_refine_ls_weighting_details 'calc w=1/[\s^2^(Fo^2^)+(0.0257P)^2^+17.1487P] where P=(Fo^2^+2Fc^2^)/3'
_refine_ls_weighting_scheme calc
_refine_ls_wR_factor_gt 0.097
_refine_ls_wR_factor_ref 0.113
_reflns_number_gt 1674
_reflns_number_total 2614
_reflns_threshold_expression I>2\s(I)
_cod_data_source_file hb5284.cif
_cod_data_source_block I
_cod_database_code 2224974
_cod_database_fobs_code 2224974

loop_
_symmetry_equiv_pos_as_xyz
'x, y, z'
'-x+1/2, -y, z+1/2'
'-x, y+1/2, -z+1/2'
'x+1/2, -y+1/2, -z'
'-x, -y, -z'
'x-1/2, y, -z-1/2'
'x, -y-1/2, z-1/2'
'-x-1/2, y-1/2, z'

loop_
_atom_site_type_symbol
_atom_site_label
_atom_site_fract_x
_atom_site_fract_y
_atom_site_fract_z
_atom_site_U_iso_or_equiv
_atom_site_adp_type
_atom_site_calc_flag
_atom_site_refinement_flags
_atom_site_occupancy
_atom_site_disorder_assembly
_atom_site_disorder_group
I I1 -0.01127(8) 0.34335(4) 0.487908(18) 0.04277(19) Uani d . 1 . .
S S1 0.1013(3) 0.10271(14) 0.21597(6) 0.0261(4) Uani d . 1 . .
N N1 0.0936(8) -0.0324(5) 0.3466(2) 0.0282(14) Uani d D 1 . .
H H1N 0.039(9) -0.099(3) 0.350(2) 0.034 Uiso d D 1 . .
N N2 0.1043(8) 0.0033(5) 0.3048(2) 0.0266(13) Uani d . 1 . .
O O1 0.1012(7) 0.2541(4) 0.13359(16) 0.0336(12) Uani d . 1 . .
C C1 0.0410(10) 0.2143(6) 0.4423(2) 0.0323(18) Uani d . 1 . .
C C2 0.1194(10) 0.2425(6) 0.4030(2) 0.0322(18) Uani d . 1 . .
H H2 0.1610 0.3182 0.3976 0.039 Uiso calc R 1 . .
C C3 0.1374(9) 0.1609(6) 0.3714(2) 0.0278(16) Uani d . 1 . .
H H3 0.1900 0.1808 0.3441 0.033 Uiso calc R 1 . .
C C4 0.0794(9) 0.0499(6) 0.3792(2) 0.0231(15) Uani d . 1 . .
C C5 0.0110(10) 0.0198(5) 0.4197(2) 0.0284(16) Uani d . 1 . .
H H5 -0.0202 -0.0573 0.4257 0.034 Uiso calc R 1 . .
C C6 -0.0121(10) 0.1017(6) 0.4514(2) 0.0332(17) Uani d . 1 . .
H H6 -0.0631 0.0820 0.4789 0.040 Uiso calc R 1 . .
C C7 0.0949(10) -0.0729(6) 0.2752(2) 0.0275(17) Uani d . 1 . .
H H7 0.0837 -0.1509 0.2827 0.033 Uiso calc R 1 . .
C C8 0.1016(9) -0.0394(5) 0.2306(2) 0.0249(16) Uani d . 1 . .
C C9 0.1085(9) 0.0672(6) 0.1616(2) 0.0239(15) Uani d . 1 . .
C C10 0.1118(10) -0.0491(6) 0.1562(2) 0.0291(17) Uani d . 1 . .
H H10 0.1177 -0.0849 0.1288 0.035 Uiso calc R 1 . .
C C11 0.1057(10) -0.1090(6) 0.1951(2) 0.0292(16) Uani d . 1 . .
H H11 0.1046 -0.1897 0.1968 0.035 Uiso calc R 1 . .
C C12 0.1088(9) 0.1509(6) 0.1282(2) 0.0288(16) Uani d . 1 . .
H H12 0.1156 0.1243 0.0993 0.035 Uiso calc R 1 . .

loop_
_atom_site_aniso_label
_atom_site_aniso_U_11
_atom_site_aniso_U_22
_atom_site_aniso_U_33
_atom_site_aniso_U_12
_atom_site_aniso_U_13
_atom_site_aniso_U_23
I1 0.0425(3) 0.0365(3) 0.0493(3) -0.0005(3) 0.0024(3) -0.0128(3)
S1 0.0228(9) 0.0219(8) 0.0336(10) -0.0006(8) 0.0004(8) -0.0049(8)
N1 0.023(3) 0.020(3) 0.042(4) -0.002(3) 0.004(3) 0.001(3)
N2 0.020(3) 0.030(3) 0.030(4) 0.001(3) 0.005(3) 0.003(3)
O1 0.027(3) 0.025(3) 0.049(3) -0.003(2) -0.004(3) -0.001(2)
C1 0.029(4) 0.033(4) 0.035(4) 0.001(3) -0.007(3) -0.003(3)
C2 0.025(4) 0.027(4) 0.045(5) -0.005(3) -0.005(4) -0.002(3)
C3 0.018(3) 0.026(4) 0.039(4) -0.002(3) -0.002(3) -0.001(3)
C4 0.018(3) 0.024(4) 0.027(4) 0.001(3) -0.002(3) -0.001(3)
C5 0.027(4) 0.020(3) 0.038(4) 0.001(3) -0.003(4) 0.003(3)
C6 0.034(4) 0.032(4) 0.034(4) 0.002(4) 0.001(4) -0.001(3)
C7 0.021(4) 0.022(4) 0.040(5) 0.000(3) 0.000(4) 0.001(3)
C8 0.017(3) 0.018(3) 0.039(4) -0.002(3) 0.001(3) -0.005(3)
C9 0.012(3) 0.031(4) 0.029(4) 0.002(3) 0.001(3) -0.006(3)
C10 0.023(4) 0.025(4) 0.039(5) 0.001(3) -0.002(3) -0.011(3)
C11 0.026(4) 0.018(3) 0.044(5) 0.000(3) 0.010(4) -0.006(3)
C12 0.020(3) 0.027(4) 0.040(5) 0.005(4) -0.002(3) -0.007(3)

loop_
_atom_type_symbol
_atom_type_description
_atom_type_scat_dispersion_real
_atom_type_scat_dispersion_imag
_atom_type_scat_source
C C 0.0033 0.0016 'International Tables Vol C Tables 4.2.6.8 and 6.1.1.4'
H H 0.0000 0.0000 'International Tables Vol C Tables 4.2.6.8 and 6.1.1.4'
N N 0.0061 0.0033 'International Tables Vol C Tables 4.2.6.8 and 6.1.1.4'
S S 0.1246 0.1234 'International Tables Vol C Tables 4.2.6.8 and 6.1.1.4'
O O 0.0106 0.0060 'International Tables Vol C Tables 4.2.6.8 and 6.1.1.4'
I I -0.4742 1.8119 'International Tables Vol C Tables 4.2.6.8 and 6.1.1.4'

loop_
_geom_angle_atom_site_label_1
_geom_angle_atom_site_label_2
_geom_angle_atom_site_label_3
_geom_angle_site_symmetry_1
_geom_angle_site_symmetry_3
_geom_angle
_geom_angle_publ_flag
C8 S1 C9 . . 91.2(3) ?
N2 N1 C4 . . 118.3(6) ?
N2 N1 H1N . . 114(5) ?
C4 N1 H1N . . 120(5) ?
C7 N2 N1 . . 117.4(6) ?
C2 C1 C6 . . 120.6(7) ?
C2 C1 I1 . . 119.2(5) ?
C6 C1 I1 . . 120.1(5) ?
C1 C2 C3 . . 119.8(7) ?
C1 C2 H2 . . 120.1 ?
C3 C2 H2 . . 120.1 ?
C2 C3 C4 . . 120.5(7) ?
C2 C3 H3 . . 119.8 ?
C4 C3 H3 . . 119.8 ?
C3 C4 C5 . . 119.7(6) ?
C3 C4 N1 . . 120.4(6) ?
C5 C4 N1 . . 119.9(6) ?
C6 C5 C4 . . 120.2(6) ?
C6 C5 H5 . . 119.9 ?
C4 C5 H5 . . 119.9 ?
C5 C6 C1 . . 118.9(7) ?
C5 C6 H6 . . 120.5 ?
C1 C6 H6 . . 120.5 ?
N2 C7 C8 . . 119.6(6) ?
N2 C7 H7 . . 120.2 ?
C8 C7 H7 . . 120.2 ?
C11 C8 C7 . . 127.4(6) ?
C11 C8 S1 . . 111.5(5) ?
C7 C8 S1 . . 121.1(5) ?
C10 C9 C12 . . 126.6(6) ?
C10 C9 S1 . . 110.9(5) ?
C12 C9 S1 . . 122.5(5) ?
C9 C10 C11 . . 113.3(6) ?
C9 C10 H10 . . 123.3 ?
C11 C10 H10 . . 123.3 ?
C8 C11 C10 . . 113.0(6) ?
C8 C11 H11 . . 123.5 ?
C10 C11 H11 . . 123.5 ?
O1 C12 C9 . . 125.7(7) ?
O1 C12 H12 . . 117.2 ?
C9 C12 H12 . . 117.2 ?

loop_
_geom_bond_atom_site_label_1
_geom_bond_atom_site_label_2
_geom_bond_site_symmetry_2
_geom_bond_distance
_geom_bond_publ_flag
I1 C1 . 2.103(7) ?
S1 C8 . 1.732(7) ?
S1 C9 . 1.734(7) ?
N1 N2 . 1.362(8) ?
N1 C4 . 1.402(8) ?
N1 H1N . 0.876(10) ?
N2 C7 . 1.284(8) ?
O1 C12 . 1.227(8) ?
C1 C2 . 1.374(10) ?
C1 C6 . 1.403(10) ?
C2 C3 . 1.376(9) ?
C2 H2 . 0.9500 ?
C3 C4 . 1.388(9) ?
C3 H3 . 0.9500 ?
C4 C5 . 1.387(9) ?
C5 C6 . 1.386(9) ?
C5 H5 . 0.9500 ?
C6 H6 . 0.9500 ?
C7 C8 . 1.436(9) ?
C7 H7 . 0.9500 ?
C8 C11 . 1.371(9) ?
C9 C10 . 1.378(9) ?
C9 C12 . 1.429(9) ?
C10 C11 . 1.395(10) ?
C10 H10 . 0.9500 ?
C11 H11 . 0.9500 ?
C12 H12 . 0.9500 ?

loop_
_geom_hbond_atom_site_label_D
_geom_hbond_atom_site_label_H
_geom_hbond_atom_site_label_A
_geom_hbond_site_symmetry_A
_geom_hbond_distance_DH
_geom_hbond_distance_HA
_geom_hbond_distance_DA
_geom_hbond_angle_DHA
N1 H1n O1 3_545 0.88(4) 2.05(5) 2.916(8) 172(5)

loop_
_geom_torsion_atom_site_label_1
_geom_torsion_atom_site_label_2
_geom_torsion_atom_site_label_3
_geom_torsion_atom_site_label_4
_geom_torsion_site_symmetry_1
_geom_torsion_site_symmetry_2
_geom_torsion_site_symmetry_3
_geom_torsion_site_symmetry_4
_geom_torsion
_geom_torsion_publ_flag
C4 N1 N2 C7 . . . . -172.2(6) ?
C6 C1 C2 C3 . . . . 3.2(11) ?
I1 C1 C2 C3 . . . . -173.9(5) ?
C1 C2 C3 C4 . . . . -0.9(10) ?
C2 C3 C4 C5 . . . . -3.0(10) ?
C2 C3 C4 N1 . . . . 178.4(6) ?
N2 N1 C4 C3 . . . . -20.8(9) ?
N2 N1 C4 C5 . . . . 160.6(6) ?
C3 C4 C5 C6 . . . . 4.5(10) ?
N1 C4 C5 C6 . . . . -176.9(6) ?
C4 C5 C6 C1 . . . . -2.1(11) ?
C2 C1 C6 C5 . . . . -1.7(11) ?
I1 C1 C6 C5 . . . . 175.4(5) ?
N1 N2 C7 C8 . . . . 178.7(6) ?
N2 C7 C8 C11 . . . . 175.5(7) ?
N2 C7 C8 S1 . . . . -5.6(9) ?
C9 S1 C8 C11 . . . . -0.4(5) ?
C9 S1 C8 C7 . . . . -179.4(6) ?
C8 S1 C9 C10 . . . . -0.3(5) ?
C8 S1 C9 C12 . . . . 179.2(6) ?
C12 C9 C10 C11 . . . . -178.5(6) ?
S1 C9 C10 C11 . . . . 0.9(8) ?
C7 C8 C11 C10 . . . . 180.0(7) ?
S1 C8 C11 C10 . . . . 1.0(8) ?
C9 C10 C11 C8 . . . . -1.2(9) ?
C10 C9 C12 O1 . . . . 178.2(7) ?
S1 C9 C12 O1 . . . . -1.2(10) ?

loop_
_cod_related_entry_id
_cod_related_entry_database
_cod_related_entry_code
1 ChemSpider 24744193
